data_9006105
loop_
_publ_author_name
'Comodi, P.'
'Mellini, M.'
'Zanazzi, P. F.'

_publ_section_title
;
 Magnesiochloritoid: compressibility and high
 pressure structure refinement
 Sample: LRS (limited reciprocal space), P = 0.001 kbar
;
_journal_name_full 'Physics and Chemistry of Minerals'
_journal_page_first 483
_journal_page_last 490
_journal_paper_doi 10.1007/BF00205262
_journal_volume 18
_journal_year 1992
_chemical_formula_sum 'Al2 Fe0.35 H2 Mg0.65 O7 Si'
_chemical_name_mineral Magnesiochloritoid
_space_group_IT_number 15
_symmetry_space_group_name_Hall '-C 2yc'
_symmetry_space_group_name_H-M 'C 1 2/c 1'
_cell_angle_alpha 90
_cell_angle_beta 101.42
_cell_angle_gamma 90
_cell_length_a 9.434
_cell_length_b 5.452
_cell_length_c 18.136
_cell_formula_units_Z 8
_cell_volume 914.342
_database_code_amcsd 0007687
_diffrn_ambient_pressure 100
_exptl_crystal_density_diffrn 3.362
_cod_original_formula_sum 'Al2 (Mg.65 Fe.35) Si (O7 H2)'
_cod_database_code 9006105

loop_
_symmetry_equiv_pos_as_xyz
x,y,z
1/2+x,1/2+y,z
x,-y,1/2+z
1/2+x,1/2-y,1/2+z
-x,y,1/2-z
1/2-x,1/2+y,1/2-z
-x,-y,-z
1/2-x,1/2-y,-z

loop_
_atom_site_label
_atom_site_fract_x
_atom_site_fract_y
_atom_site_fract_z
_atom_site_occupancy
_atom_site_U_iso_or_equiv
Al1A 0.25000 0.25000 0.00000 1.00000 0.00500
Al2A 0.00000 0.40280 0.25000 1.00000 0.00420
Mg1B 0.08400 0.74570 0.00090 0.65000 0.00550
Fe1B 0.08400 0.74570 0.00090 0.35000 0.00550
Al2B 0.24980 0.65390 0.24880 1.00000 0.00410
Si 0.46350 0.40290 0.15490 1.00000 0.00360
O-H1A 0.11560 0.39210 0.05500 1.00000 0.00660
O-H1B 0.26520 0.94510 0.05120 1.00000 0.00640
O1C 0.42650 0.39770 0.06340 1.00000 0.00780
O2A 0.39440 0.15900 0.18840 1.00000 0.00440
O2B 0.39480 0.64810 0.18770 1.00000 0.00410
O2C 0.13940 0.90390 0.18690 1.00000 0.00460
O2D 0.14820 0.40190 0.20050 1.00000 0.00340

loop_
_cod_related_entry_id
_cod_related_entry_database
_cod_related_entry_code
1 AMCSD 0007687
